data_1535702
loop_
_publ_author_name
'Troyanov, S.I.'
'Pisarevskii, A.P.'
'Snigireva, E.M.'
'Struchkov, Yu.T.'
'Yanovskii, A.I.'

_publ_section_title
;
 Crystal structure of alpha - TiBr3 low temperature modification
;
_journal_name_full 'Zhurnal Neorganicheskoi Khimii'
_journal_page_first 374
_journal_page_last 377
_journal_volume 39
_journal_year 1994
_chemical_formula_sum 'Br3 Ti'
_chemical_name_systematic 'Ti Br3'
_space_group_IT_number 2
_symmetry_space_group_name_Hall '-P 1'
_symmetry_space_group_name_H-M 'P -1'
_cell_angle_alpha 63.73
_cell_angle_beta 63.81
_cell_angle_gamma 60.12
_cell_formula_units_Z 2
_cell_length_a 6.424
_cell_length_b 6.438
_cell_length_c 7.236
_cell_volume 223.099
_citation_journal_id_ASTM ZNOKAQ
_cod_data_source_file Troyanov_ZNOKAQ_1994_1411.cif
_cod_data_source_block Br3Ti1
_cod_original_cell_volume 223.0994
_cod_original_formula_sum 'Br3 Ti1'
_cod_database_code 1535702

loop_
_symmetry_equiv_pos_as_xyz
x,y,z
-x,-y,-z

loop_
_atom_site_label
_atom_site_type_symbol
_atom_site_fract_x
_atom_site_fract_y
_atom_site_fract_z
_atom_site_occupancy
_atom_site_U_iso_or_equiv
Br3 Br-1 0.0811 0.9236 -0.2417 1 0.0
Br1 Br-1 0.2616 0.4197 0.2432 1 0.0
Ti1 Ti+3 0.337 0.8255 -0.0014 1 0.0
Br2 Br-1 0.5758 0.7632 0.2417 1 0.0
